data_2225978
loop_
_publ_author_name
'Fun, Hoong-Kun'
'Hemamalini, Madhukar'
'Asiri, Abdullah M.'
'Khan, Salman A.'

_publ_section_title
;
 1-[(<i>E</i>)-(3,4-Dimethylisoxazol-5-yl)iminomethyl]-2-naphthol
;
_journal_coeditor_code SJ2761
_journal_issue 5
_journal_name_full 'Acta Crystallographica Section E'
_journal_page_first o1037
_journal_page_last o1038
_journal_paper_doi 10.1107/S160053681001216X
_journal_volume 66
_journal_year 2010
_chemical_formula_iupac 'C16 H14 N2 O2'
_chemical_formula_moiety 'C16 H14 N2 O2'
_chemical_formula_sum 'C16 H14 N2 O2'
_chemical_formula_weight 266.29
_chemical_name_systematic
;
1-[(<i>E</i>)-(3,4-Dimethylisoxazol-5-yl)iminomethyl]-2-naphthol
;
_space_group_IT_number 14
_symmetry_cell_setting monoclinic
_symmetry_space_group_name_Hall '-P 2ybc'
_symmetry_space_group_name_H-M 'P 1 21/c 1'
_atom_sites_solution_hydrogens geom
_atom_sites_solution_primary direct
_atom_sites_solution_secondary difmap
_audit_creation_method SHELXL-97
_cell_angle_alpha 90.00
_cell_angle_beta 117.377(4)
_cell_angle_gamma 90.00
_cell_formula_units_Z 4
_cell_length_a 7.5250(6)
_cell_length_b 15.4643(12)
_cell_length_c 12.3982(7)
_cell_measurement_reflns_used 3616
_cell_measurement_temperature 100.00(10)
_cell_measurement_theta_max 34.17
_cell_measurement_theta_min 2.63
_cell_volume 1281.17(17)
_computing_cell_refinement 'SAINT (Bruker, 2009)'
_computing_data_collection 'APEX2 (Bruker, 2009)'
_computing_data_reduction 'SAINT (Bruker, 2009)'
_computing_molecular_graphics 'PLATON (Spek, 2009)'
_computing_publication_material 'SHELXTL (Sheldrick, 2008) and PLATON (Spek, 2009)'
_computing_structure_refinement 'SHELXTL (Sheldrick, 2008)'
_computing_structure_solution 'SHELXTL (Sheldrick, 2008)'
_diffrn_ambient_temperature 100.00(10)
_diffrn_measured_fraction_theta_full 0.990
_diffrn_measured_fraction_theta_max 0.990
_diffrn_measurement_device_type
;
Bruker APEX DUO CCD area-detector diffractometer
;
_diffrn_measurement_method '\f and \w scans'
_diffrn_radiation_monochromator graphite
_diffrn_radiation_source 'fine-focus sealed tube'
_diffrn_radiation_type MoK\a
_diffrn_radiation_wavelength 0.71073
_diffrn_reflns_av_R_equivalents 0.0414
_diffrn_reflns_av_sigmaI/netI 0.0356
_diffrn_reflns_limit_h_max 10
_diffrn_reflns_limit_h_min -10
_diffrn_reflns_limit_k_max 21
_diffrn_reflns_limit_k_min -21
_diffrn_reflns_limit_l_max 17
_diffrn_reflns_limit_l_min -17
_diffrn_reflns_number 16577
_diffrn_reflns_theta_full 30.00
_diffrn_reflns_theta_max 30.00
_diffrn_reflns_theta_min 2.27
_diffrn_standards_number 0
_exptl_absorpt_coefficient_mu 0.093
_exptl_absorpt_correction_T_max 0.9956
_exptl_absorpt_correction_T_min 0.9303
_exptl_absorpt_correction_type multi-scan
_exptl_absorpt_process_details '(SADABS; Bruker, 2009)'
_exptl_crystal_colour yellow
_exptl_crystal_density_diffrn 1.381
_exptl_crystal_density_method 'not measured'
_exptl_crystal_description needle
_exptl_crystal_F_000 560
_exptl_crystal_size_max 0.79
_exptl_crystal_size_mid 0.06
_exptl_crystal_size_min 0.05
_refine_diff_density_max 0.451
_refine_diff_density_min -0.226
_refine_ls_extinction_method none
_refine_ls_goodness_of_fit_ref 1.048
_refine_ls_hydrogen_treatment mixed
_refine_ls_matrix_type full
_refine_ls_number_parameters 237
_refine_ls_number_reflns 3704
_refine_ls_number_restraints 0
_refine_ls_restrained_S_all 1.048
_refine_ls_R_factor_all 0.0635
_refine_ls_R_factor_gt 0.0457
_refine_ls_shift/su_max 0.001
_refine_ls_shift/su_mean 0.000
_refine_ls_structure_factor_coef Fsqd
_refine_ls_weighting_details 'calc w=1/[\s^2^(Fo^2^)+(0.0698P)^2^+0.3682P] where P=(Fo^2^+2Fc^2^)/3'
_refine_ls_weighting_scheme calc
_refine_ls_wR_factor_gt 0.1201
_refine_ls_wR_factor_ref 0.1344
_reflns_number_gt 2843
_reflns_number_total 3704
_reflns_threshold_expression I>2\s(I)
_cod_data_source_file sj2761.cif
_cod_data_source_block I
_cod_depositor_comments
;
The following automatic conversions were performed:
'_symmetry_cell_setting' value 'Monoclinic' changed to 'monoclinic'
according to '/home/saulius/struct/CIF-dictionaries/cif_core.dic'
dictionary named 'cif_core.dic' version 2.4.1 from 2010-06-29.

Automatic conversion script
Id: cif_fix_enum 1527 2010-12-29 10:47:43Z saulius 
;
_cod_original_cell_volume 1281.17(16)
_cod_original_sg_symbol_H-M 'P 21/c'
_cod_database_code 2225978
_cod_database_fobs_code 2225978

loop_
_symmetry_equiv_pos_as_xyz
'x, y, z'
'-x, y+1/2, -z+1/2'
'-x, -y, -z'
'x, -y-1/2, z-1/2'

loop_
_atom_site_type_symbol
_atom_site_label
_atom_site_fract_x
_atom_site_fract_y
_atom_site_fract_z
_atom_site_U_iso_or_equiv
_atom_site_adp_type
_atom_site_calc_flag
_atom_site_refinement_flags
_atom_site_occupancy
_atom_site_disorder_assembly
_atom_site_disorder_group
O O1 0.20289(17) 1.11942(6) 0.64493(8) 0.0209(2) Uani d . 1 . .
O O2 0.24094(15) 0.97368(6) 0.30327(8) 0.0173(2) Uani d . 1 . .
N N1 0.24292(17) 1.04190(6) 0.47613(9) 0.0152(2) Uani d . 1 . .
N N2 0.21030(18) 0.99921(7) 0.18571(9) 0.0182(2) Uani d . 1 . .
C C1 0.2410(2) 1.04273(7) 0.70239(11) 0.0150(2) Uani d . 1 . .
C C2 0.2479(2) 1.04255(8) 0.81837(11) 0.0179(3) Uani d . 1 . .
C C3 0.2877(2) 0.96778(8) 0.88407(11) 0.0172(3) Uani d . 1 . .
C C4 0.3177(2) 0.88841(8) 0.83642(11) 0.0149(2) Uani d . 1 . .
C C5 0.3597(2) 0.81113(8) 0.90574(12) 0.0184(3) Uani d . 1 . .
C C6 0.3833(2) 0.73399(8) 0.85954(12) 0.0201(3) Uani d . 1 . .
C C7 0.3626(2) 0.73093(8) 0.74058(12) 0.0207(3) Uani d . 1 . .
C C8 0.3253(2) 0.80526(8) 0.67215(12) 0.0177(3) Uani d . 1 . .
C C9 0.30404(19) 0.88660(7) 0.71809(11) 0.0141(2) Uani d . 1 . .
C C10 0.26908(19) 0.96648(7) 0.65075(11) 0.0138(2) Uani d . 1 . .
C C11 0.2611(2) 0.96861(8) 0.53223(11) 0.0148(2) Uani d . 1 . .
C C12 0.2289(2) 1.04637(7) 0.36180(11) 0.0146(2) Uani d . 1 . .
C C13 0.1957(2) 1.11763(7) 0.29069(11) 0.0140(2) Uani d . 1 . .
C C14 0.18303(19) 1.08332(8) 0.18048(11) 0.0151(2) Uani d . 1 . .
C C15 0.1393(2) 1.13268(9) 0.06759(12) 0.0201(3) Uani d . 1 . .
C C16 0.1737(2) 1.20938(8) 0.31960(12) 0.0175(3) Uani d . 1 . .
H H2A 0.222(3) 1.0979(12) 0.8512(16) 0.029(5) Uiso d . 1 . .
H H3A 0.290(3) 0.9681(11) 0.9648(16) 0.024(4) Uiso d . 1 . .
H H5A 0.375(3) 0.8132(11) 0.9894(16) 0.027(4) Uiso d . 1 . .
H H6A 0.416(3) 0.6822(12) 0.9078(16) 0.027(4) Uiso d . 1 . .
H H7A 0.376(3) 0.6775(12) 0.7059(16) 0.029(5) Uiso d . 1 . .
H H8A 0.309(3) 0.8009(11) 0.5908(15) 0.022(4) Uiso d . 1 . .
H H11A 0.272(3) 0.9140(11) 0.4942(15) 0.026(4) Uiso d . 1 . .
H H15A 0.091(3) 1.0970(12) 0.0011(17) 0.032(5) Uiso d . 1 . .
H H15B 0.256(3) 1.1642(14) 0.0772(18) 0.043(6) Uiso d . 1 . .
H H15C 0.034(3) 1.1763(14) 0.0517(18) 0.043(6) Uiso d . 1 . .
H H16A 0.202(3) 1.2197(12) 0.4021(18) 0.036(5) Uiso d . 1 . .
H H16B 0.263(4) 1.2459(16) 0.302(2) 0.053(6) Uiso d . 1 . .
H H16C 0.041(4) 1.2329(14) 0.266(2) 0.047(6) Uiso d . 1 . .
H H1O1 0.207(4) 1.1091(15) 0.569(2) 0.055(7) Uiso d . 1 . .

loop_
_atom_site_aniso_label
_atom_site_aniso_U_11
_atom_site_aniso_U_22
_atom_site_aniso_U_33
_atom_site_aniso_U_12
_atom_site_aniso_U_13
_atom_site_aniso_U_23
O1 0.0339(6) 0.0115(4) 0.0197(4) 0.0004(4) 0.0144(4) 0.0013(3)
O2 0.0244(5) 0.0130(4) 0.0163(4) 0.0015(4) 0.0109(4) 0.0002(3)
N1 0.0175(5) 0.0146(5) 0.0133(5) 0.0000(4) 0.0069(4) 0.0012(3)
N2 0.0232(6) 0.0186(5) 0.0150(5) 0.0001(4) 0.0107(5) 0.0001(4)
C1 0.0173(6) 0.0123(5) 0.0150(5) -0.0015(4) 0.0070(5) 0.0004(4)
C2 0.0223(7) 0.0155(5) 0.0166(5) -0.0020(5) 0.0095(5) -0.0032(4)
C3 0.0189(6) 0.0188(6) 0.0143(5) -0.0033(5) 0.0080(5) -0.0013(4)
C4 0.0135(6) 0.0160(5) 0.0149(5) -0.0009(4) 0.0061(5) 0.0014(4)
C5 0.0183(6) 0.0204(6) 0.0170(5) -0.0006(5) 0.0085(5) 0.0046(4)
C6 0.0193(6) 0.0171(6) 0.0246(6) 0.0001(5) 0.0106(5) 0.0063(5)
C7 0.0240(7) 0.0147(6) 0.0261(6) 0.0033(5) 0.0139(6) 0.0029(5)
C8 0.0218(7) 0.0146(5) 0.0199(6) 0.0017(5) 0.0123(5) 0.0007(4)
C9 0.0141(6) 0.0137(5) 0.0150(5) 0.0004(4) 0.0072(5) 0.0013(4)
C10 0.0148(6) 0.0125(5) 0.0144(5) 0.0000(4) 0.0068(5) 0.0003(4)
C11 0.0151(6) 0.0139(5) 0.0153(5) 0.0004(5) 0.0069(5) 0.0004(4)
C12 0.0158(6) 0.0141(5) 0.0132(5) -0.0011(5) 0.0062(5) -0.0014(4)
C13 0.0147(6) 0.0136(5) 0.0139(5) -0.0009(4) 0.0066(5) -0.0003(4)
C14 0.0142(6) 0.0166(5) 0.0152(5) -0.0005(5) 0.0073(5) 0.0001(4)
C15 0.0244(7) 0.0220(6) 0.0153(6) -0.0011(6) 0.0105(5) 0.0017(5)
C16 0.0216(7) 0.0130(5) 0.0175(6) 0.0006(5) 0.0085(5) 0.0001(4)

loop_
_atom_type_symbol
_atom_type_description
_atom_type_scat_dispersion_real
_atom_type_scat_dispersion_imag
_atom_type_scat_source
C C 0.0033 0.0016 'International Tables Vol C Tables 4.2.6.8 and 6.1.1.4'
H H 0.0000 0.0000 'International Tables Vol C Tables 4.2.6.8 and 6.1.1.4'
N N 0.0061 0.0033 'International Tables Vol C Tables 4.2.6.8 and 6.1.1.4'
O O 0.0106 0.0060 'International Tables Vol C Tables 4.2.6.8 and 6.1.1.4'

loop_
_geom_angle_atom_site_label_1
_geom_angle_atom_site_label_2
_geom_angle_atom_site_label_3
_geom_angle_site_symmetry_1
_geom_angle_site_symmetry_3
_geom_angle
_geom_angle_publ_flag
C1 O1 H1O1 . . 105.9(14) ?
C12 O2 N2 . . 107.29(9) ?
C11 N1 C12 . . 122.26(10) ?
C14 N2 O2 . . 105.86(9) ?
O1 C1 C10 . . 122.65(11) ?
O1 C1 C2 . . 116.06(10) ?
C10 C1 C2 . . 121.28(11) ?
C3 C2 C1 . . 120.22(11) ?
C3 C2 H2A . . 120.6(10) ?
C1 C2 H2A . . 119.2(10) ?
C2 C3 C4 . . 121.00(11) ?
C2 C3 H3A . . 119.7(10) ?
C4 C3 H3A . . 119.3(10) ?
C5 C4 C9 . . 119.85(11) ?
C5 C4 C3 . . 120.52(11) ?
C9 C4 C3 . . 119.63(11) ?
C6 C5 C4 . . 121.03(12) ?
C6 C5 H5A . . 119.4(10) ?
C4 C5 H5A . . 119.5(10) ?
C5 C6 C7 . . 119.55(12) ?
C5 C6 H6A . . 120.8(11) ?
C7 C6 H6A . . 119.7(11) ?
C8 C7 C6 . . 120.58(12) ?
C8 C7 H7A . . 118.5(11) ?
C6 C7 H7A . . 120.9(11) ?
C7 C8 C9 . . 121.36(12) ?
C7 C8 H8A . . 118.6(10) ?
C9 C8 H8A . . 120.0(10) ?
C8 C9 C4 . . 117.57(11) ?
C8 C9 C10 . . 123.34(11) ?
C4 C9 C10 . . 119.09(11) ?
C1 C10 C11 . . 120.06(10) ?
C1 C10 C9 . . 118.69(11) ?
C11 C10 C9 . . 121.25(10) ?
N1 C11 C10 . . 120.54(11) ?
N1 C11 H11A . . 120.0(10) ?
C10 C11 H11A . . 119.5(10) ?
C13 C12 O2 . . 111.11(10) ?
C13 C12 N1 . . 127.84(11) ?
O2 C12 N1 . . 121.01(10) ?
C12 C13 C14 . . 103.35(10) ?
C12 C13 C16 . . 128.48(11) ?
C14 C13 C16 . . 128.16(11) ?
N2 C14 C13 . . 112.37(11) ?
N2 C14 C15 . . 120.98(11) ?
C13 C14 C15 . . 126.63(11) ?
C14 C15 H15A . . 111.2(12) ?
C14 C15 H15B . . 110.3(12) ?
H15A C15 H15B . . 112.1(18) ?
C14 C15 H15C . . 110.3(12) ?
H15A C15 H15C . . 106.4(16) ?
H15B C15 H15C . . 106.3(18) ?
C13 C16 H16A . . 114.9(11) ?
C13 C16 H16B . . 109.5(14) ?
H16A C16 H16B . . 107.7(18) ?
C13 C16 H16C . . 112.3(13) ?
H16A C16 H16C . . 108.8(19) ?
H16B C16 H16C . . 102.8(19) ?

loop_
_geom_bond_atom_site_label_1
_geom_bond_atom_site_label_2
_geom_bond_site_symmetry_2
_geom_bond_distance
_geom_bond_publ_flag
O1 C1 . 1.3448(14) ?
O1 H1O1 . 0.97(2) ?
O2 C12 . 1.3635(14) ?
O2 N2 . 1.4229(13) ?
N1 C11 . 1.3036(15) ?
N1 C12 . 1.3739(15) ?
N2 C14 . 1.3138(16) ?
C1 C10 . 1.4033(16) ?
C1 C2 . 1.4147(17) ?
C2 C3 . 1.3659(17) ?
C2 H2A . 1.004(19) ?
C3 C4 . 1.4245(17) ?
C3 H3A . 0.991(18) ?
C4 C5 . 1.4203(17) ?
C4 C9 . 1.4231(16) ?
C5 C6 . 1.3696(19) ?
C5 H5A . 0.990(18) ?
C6 C7 . 1.4108(19) ?
C6 H6A . 0.962(18) ?
C7 C8 . 1.3787(17) ?
C7 H7A . 0.957(19) ?
C8 C9 . 1.4198(16) ?
C8 H8A . 0.962(17) ?
C9 C10 . 1.4457(16) ?
C10 C11 . 1.4431(16) ?
C11 H11A . 0.989(18) ?
C12 C13 . 1.3607(16) ?
C13 C14 . 1.4274(16) ?
C13 C16 . 1.4912(16) ?
C14 C15 . 1.4920(17) ?
C15 H15A . 0.916(19) ?
C15 H15B . 0.96(2) ?
C15 H15C . 0.99(2) ?
C16 H16A . 0.96(2) ?
C16 H16B . 0.98(3) ?
C16 H16C . 0.98(2) ?

loop_
_geom_hbond_atom_site_label_D
_geom_hbond_atom_site_label_H
_geom_hbond_atom_site_label_A
_geom_hbond_site_symmetry_A
_geom_hbond_distance_DH
_geom_hbond_distance_HA
_geom_hbond_distance_DA
_geom_hbond_angle_DHA
_geom_hbond_publ_flag
O1 H1O1 N1 . 0.97(2) 1.66(3) 2.5471(15) 150(2) yes

loop_
_geom_torsion_atom_site_label_1
_geom_torsion_atom_site_label_2
_geom_torsion_atom_site_label_3
_geom_torsion_atom_site_label_4
_geom_torsion_site_symmetry_1
_geom_torsion_site_symmetry_2
_geom_torsion_site_symmetry_3
_geom_torsion_site_symmetry_4
_geom_torsion
_geom_torsion_publ_flag
C12 O2 N2 C14 . . . . 0.20(14) ?
O1 C1 C2 C3 . . . . -179.34(12) ?
C10 C1 C2 C3 . . . . 1.7(2) ?
C1 C2 C3 C4 . . . . -1.7(2) ?
C2 C3 C4 C5 . . . . 179.74(13) ?
C2 C3 C4 C9 . . . . -0.7(2) ?
C9 C4 C5 C6 . . . . -1.5(2) ?
C3 C4 C5 C6 . . . . 178.15(13) ?
C4 C5 C6 C7 . . . . -0.9(2) ?
C5 C6 C7 C8 . . . . 2.1(2) ?
C6 C7 C8 C9 . . . . -0.8(2) ?
C7 C8 C9 C4 . . . . -1.5(2) ?
C7 C8 C9 C10 . . . . 178.66(13) ?
C5 C4 C9 C8 . . . . 2.64(19) ?
C3 C4 C9 C8 . . . . -176.96(12) ?
C5 C4 C9 C10 . . . . -177.54(12) ?
C3 C4 C9 C10 . . . . 2.85(19) ?
O1 C1 C10 C11 . . . . 1.1(2) ?
C2 C1 C10 C11 . . . . 179.96(13) ?
O1 C1 C10 C9 . . . . -178.36(12) ?
C2 C1 C10 C9 . . . . 0.5(2) ?
C8 C9 C10 C1 . . . . 177.05(13) ?
C4 C9 C10 C1 . . . . -2.75(19) ?
C8 C9 C10 C11 . . . . -2.4(2) ?
C4 C9 C10 C11 . . . . 177.78(12) ?
C12 N1 C11 C10 . . . . -178.04(12) ?
C1 C10 C11 N1 . . . . 5.2(2) ?
C9 C10 C11 N1 . . . . -175.36(12) ?
N2 O2 C12 C13 . . . . -1.01(15) ?
N2 O2 C12 N1 . . . . 176.88(12) ?
C11 N1 C12 C13 . . . . 175.02(14) ?
C11 N1 C12 O2 . . . . -2.5(2) ?
O2 C12 C13 C14 . . . . 1.33(15) ?
N1 C12 C13 C14 . . . . -176.38(13) ?
O2 C12 C13 C16 . . . . -179.77(13) ?
N1 C12 C13 C16 . . . . 2.5(2) ?
O2 N2 C14 C13 . . . . 0.64(15) ?
O2 N2 C14 C15 . . . . -177.96(12) ?
C12 C13 C14 N2 . . . . -1.23(16) ?
C16 C13 C14 N2 . . . . 179.86(13) ?
C12 C13 C14 C15 . . . . 177.28(13) ?
C16 C13 C14 C15 . . . . -1.6(2) ?

loop_
_cod_related_entry_id
_cod_related_entry_database
_cod_related_entry_code
1 ChemSpider 24744817
